data_7241048
loop_
_publ_author_name
'Lee, Sunju'
'Lee, Ga Yeon'
'Kim, Chang Gyoun'
'Chung, Taek-Mo'
'Park, Bo Keun'

_publ_section_title
;
 Heteroleptic manganese compounds as potential precursors for manganese
 based thin films and nanomaterials
;
_journal_issue 50
_journal_name_full 'RSC Advances'
_journal_page_first 29659
_journal_page_last 29667
_journal_paper_doi 10.1039/D0RA05225F
_journal_volume 10
_journal_year 2020
_chemical_formula_sum 'C34 H68 Mn2 N2 O6'
_chemical_formula_weight 710.78
_space_group_IT_number 14
_space_group_name_Hall '-P 2yn'
_space_group_name_H-M_alt 'P 1 21/n 1'
_symmetry_cell_setting monoclinic
_symmetry_space_group_name_H-M 'P 1 21/n 1'
_atom_sites_solution_hydrogens geom
_atom_sites_solution_primary direct
_atom_sites_solution_secondary difmap
_audit_creation_method SHELXL-97
_audit_update_record
;
2020-05-08 deposited with the CCDC.	2020-08-04 downloaded from the CCDC.
;
_cell_angle_alpha 90.00
_cell_angle_beta 93.970(2)
_cell_angle_gamma 90.00
_cell_formula_units_Z 2
_cell_length_a 10.1761(4)
_cell_length_b 9.1185(4)
_cell_length_c 21.7996(9)
_cell_measurement_reflns_used 9916
_cell_measurement_temperature 100(1)
_cell_measurement_theta_max 28.13
_cell_measurement_theta_min 2.27
_cell_volume 2017.95(15)
_computing_cell_refinement 'Bruker SAINT'
_computing_data_collection 'Bruker APEX2'
_computing_data_reduction 'Bruker SAINT'
_computing_molecular_graphics 'Bruker SHELXTL'
_computing_publication_material 'Bruker SHELXTL'
_computing_structure_refinement 'SHELXL-97 (Sheldrick, 2008)'
_computing_structure_solution 'SHELXS-97 (Sheldrick, 2008)'
_diffrn_ambient_temperature 100(1)
_diffrn_measured_fraction_theta_full 0.995
_diffrn_measured_fraction_theta_max 0.995
_diffrn_measurement_device_type 'Bruker APEX-II CCD'
_diffrn_measurement_method '\f and \w scans'
_diffrn_radiation_monochromator graphite
_diffrn_radiation_source 'fine-focus sealed tube'
_diffrn_radiation_type MoK\a
_diffrn_radiation_wavelength 0.71073
_diffrn_reflns_av_R_equivalents 0.0000
_diffrn_reflns_av_sigmaI/netI 0.0187
_diffrn_reflns_limit_h_max 13
_diffrn_reflns_limit_h_min -13
_diffrn_reflns_limit_k_max 12
_diffrn_reflns_limit_k_min 0
_diffrn_reflns_limit_l_max 28
_diffrn_reflns_limit_l_min 0
_diffrn_reflns_number 4994
_diffrn_reflns_theta_full 28.31
_diffrn_reflns_theta_max 28.31
_diffrn_reflns_theta_min 1.87
_exptl_absorpt_coefficient_mu 0.665
_exptl_absorpt_correction_T_max 0.9487
_exptl_absorpt_correction_T_min 0.8785
_exptl_absorpt_correction_type multi-scan
_exptl_absorpt_process_details 'Bruker SADABS'
_exptl_crystal_colour yellow
_exptl_crystal_density_diffrn 1.170
_exptl_crystal_density_meas ?
_exptl_crystal_density_method 'not measured'
_exptl_crystal_description Block
_exptl_crystal_F_000 768
_exptl_crystal_size_max 0.20
_exptl_crystal_size_mid 0.12
_exptl_crystal_size_min 0.08
_refine_diff_density_max 1.239
_refine_diff_density_min -0.808
_refine_diff_density_rms 0.079
_refine_ls_extinction_method none
_refine_ls_goodness_of_fit_ref 1.052
_refine_ls_hydrogen_treatment refxyz
_refine_ls_matrix_type full
_refine_ls_number_parameters 227
_refine_ls_number_reflns 4994
_refine_ls_number_restraints 0
_refine_ls_restrained_S_all 1.052
_refine_ls_R_factor_all 0.0576
_refine_ls_R_factor_gt 0.0479
_refine_ls_shift/su_max 0.002
_refine_ls_shift/su_mean 0.000
_refine_ls_structure_factor_coef Fsqd
_refine_ls_weighting_details 'calc w=1/[\s^2^(Fo^2^)+(0.0827P)^2^+2.0010P] where P=(Fo^2^+2Fc^2^)/3'
_refine_ls_weighting_scheme calc
_refine_ls_wR_factor_gt 0.1392
_refine_ls_wR_factor_ref 0.1483
_reflns_number_gt 4168
_reflns_number_total 4994
_reflns_threshold_expression >2sigma(I)
_cod_data_source_file d0ra05225f2.cif
_cod_data_source_block 20150210lt_0m
_cod_depositor_comments
;
The following automatic conversions were performed:

data item '_symmetry_cell_setting' value 'Monoclinic' was changed to
'monoclinic' in accordance with the
/home/data/users/saulius/crontab/automatic-downloads/rss-feeds/RSC/lib/dictionaries/cif_core.dic
dictionary named 'cif_core.dic' version 2.4.2 last updated on
2011-04-26.

data item '_exptl_crystal_density_meas' value 'none' was changed to
'?' -- the value is perceived as not measured.

Automatic conversion script
Id: cif_fix_values 7556 2019-12-06 15:28:31Z antanas 

 Adding full bibliography for 7241045--7241048.cif.
;
_cod_original_sg_symbol_H-M P2(1)/n
_cod_database_code 7241048

loop_
_symmetry_equiv_pos_as_xyz
'x, y, z'
'-x+1/2, y+1/2, -z+1/2'
'-x, -y, -z'
'x-1/2, -y-1/2, z-1/2'

loop_
_atom_site_label
_atom_site_type_symbol
_atom_site_fract_x
_atom_site_fract_y
_atom_site_fract_z
_atom_site_U_iso_or_equiv
_atom_site_adp_type
_atom_site_occupancy
_atom_site_symmetry_multiplicity
_atom_site_calc_flag
_atom_site_refinement_flags
_atom_site_disorder_assembly
_atom_site_disorder_group
C9A C 0.0037(7) 0.8094(10) 0.1588(3) 0.042(2) Uani 0.446(12) 1 d P A 1
H9AA H -0.0177 0.9075 0.1427 0.063 Uiso 0.446(12) 1 calc PR A 1
H9AB H 0.0699 0.8173 0.1935 0.063 Uiso 0.446(12) 1 calc PR A 1
H9AC H -0.0761 0.7633 0.1726 0.063 Uiso 0.446(12) 1 calc PR A 1
C10A C -0.0173(8) 0.8393(14) 0.0804(8) 0.083(5) Uani 0.446(12) 1 d P A 1
H10A H -0.0001 0.8462 0.0368 0.124 Uiso 0.446(12) 1 calc PR A 1
H10B H 0.0095 0.9308 0.1013 0.124 Uiso 0.446(12) 1 calc PR A 1
H10C H -0.1116 0.8229 0.0842 0.124 Uiso 0.446(12) 1 calc PR A 1
C11A C 0.0414(11) 0.5577(12) 0.1216(5) 0.054(3) Uani 0.446(12) 1 d P A 1
H11A H 0.0574 0.5008 0.0847 0.081 Uiso 0.446(12) 1 calc PR A 1
H11B H -0.0484 0.5394 0.1332 0.081 Uiso 0.446(12) 1 calc PR A 1
H11C H 0.1045 0.5282 0.1553 0.081 Uiso 0.446(12) 1 calc PR A 1
C9B C 0.0209(8) 0.714(2) 0.1777(5) 0.125(6) Uani 0.554(12) 1 d P A 2
H9BA H 0.0965 0.6795 0.2040 0.187 Uiso 0.554(12) 1 calc PR A 2
H9BB H -0.0542 0.6488 0.1818 0.187 Uiso 0.554(12) 1 calc PR A 2
H9BC H -0.0025 0.8137 0.1903 0.187 Uiso 0.554(12) 1 calc PR A 2
C10B C -0.0244(4) 0.7598(9) 0.0476(3) 0.0435(17) Uani 0.554(12) 1 d P A 2
H10D H 0.0294 0.7449 0.0125 0.065 Uiso 0.554(12) 1 calc PR A 2
H10E H -0.0504 0.8631 0.0495 0.065 Uiso 0.554(12) 1 calc PR A 2
H10F H -0.1033 0.6983 0.0427 0.065 Uiso 0.554(12) 1 calc PR A 2
C11B C 0.0375(11) 0.5644(15) 0.0856(9) 0.120(7) Uani 0.554(12) 1 d P A 2
H11D H 0.0595 0.5591 0.0426 0.181 Uiso 0.554(12) 1 calc PR A 2
H11E H -0.0547 0.5363 0.0886 0.181 Uiso 0.554(12) 1 calc PR A 2
H11F H 0.0945 0.4974 0.1105 0.181 Uiso 0.554(12) 1 calc PR A 2
Mn1 Mn 0.41697(3) 0.87563(4) 0.025264(13) 0.02336(12) Uani 1 1 d . . .
N1 N 0.3499(2) 0.7953(2) -0.07245(8) 0.0298(4) Uani 1 1 d . . .
O1 O 0.49196(14) 0.79751(18) 0.11061(7) 0.0272(3) Uani 1 1 d . . .
O2 O 0.23690(16) 0.7925(2) 0.05112(7) 0.0327(4) Uani 1 1 d . . .
O3 O 0.40920(14) 1.10112(18) 0.02126(7) 0.0261(3) Uani 1 1 d . . .
C1 C 0.4300(2) 0.7559(2) 0.15624(9) 0.0237(4) Uani 1 1 d . . .
C2 C 0.2936(2) 0.7339(3) 0.15515(10) 0.0277(4) Uani 1 1 d . . .
H2A H 0.2617 0.7992 0.1872 0.033 Uiso 1 1 calc R . .
H2B H 0.2812 0.6324 0.1697 0.033 Uiso 1 1 calc R . .
C3 C 0.2048(2) 0.7515(2) 0.10324(10) 0.0265(4) Uani 1 1 d . A .
C4 C 0.5173(2) 0.7277(3) 0.21592(10) 0.0276(4) Uani 1 1 d . . .
C5 C 0.5973(4) 0.5937(4) 0.20550(16) 0.0643(10) Uani 1 1 d . . .
H5A H 0.5385 0.5094 0.1981 0.096 Uiso 1 1 calc R . .
H5B H 0.6570 0.5749 0.2419 0.096 Uiso 1 1 calc R . .
H5C H 0.6489 0.6088 0.1697 0.096 Uiso 1 1 calc R . .
C6 C 0.6101(4) 0.8601(4) 0.22773(14) 0.0561(9) Uani 1 1 d . . .
H6A H 0.6620 0.8750 0.1920 0.084 Uiso 1 1 calc R . .
H6B H 0.6694 0.8412 0.2642 0.084 Uiso 1 1 calc R . .
H6C H 0.5578 0.9481 0.2344 0.084 Uiso 1 1 calc R . .
C7 C 0.4391(3) 0.7085(4) 0.27279(13) 0.0521(8) Uani 1 1 d . . .
H7A H 0.3790 0.6250 0.2667 0.078 Uiso 1 1 calc R . .
H7B H 0.3881 0.7977 0.2793 0.078 Uiso 1 1 calc R . .
H7C H 0.4999 0.6906 0.3088 0.078 Uiso 1 1 calc R . .
C8 C 0.0578(2) 0.7169(3) 0.10864(12) 0.0342(5) Uani 1 1 d . . .
C12 C 0.4031(2) 1.2023(3) 0.07015(11) 0.0308(5) Uani 1 1 d . . .
C13 C 0.5341(3) 1.1915(3) 0.10967(10) 0.0316(5) Uani 1 1 d . . .
H13A H 0.5375 1.2702 0.1410 0.038 Uiso 1 1 calc R . .
H13B H 0.5379 1.0961 0.1314 0.038 Uiso 1 1 calc R . .
C14 C 0.2918(3) 1.1615(3) 0.11066(13) 0.0418(6) Uani 1 1 d . . .
H14A H 0.3078 1.0632 0.1278 0.063 Uiso 1 1 calc R . .
H14B H 0.2077 1.1623 0.0859 0.063 Uiso 1 1 calc R . .
H14C H 0.2886 1.2327 0.1442 0.063 Uiso 1 1 calc R . .
C15 C 0.3786(3) 1.3554(3) 0.04292(14) 0.0438(6) Uani 1 1 d . . .
H15A H 0.2945 1.3563 0.0182 0.066 Uiso 1 1 calc R . .
H15B H 0.4500 1.3808 0.0168 0.066 Uiso 1 1 calc R . .
H15C H 0.3758 1.4271 0.0763 0.066 Uiso 1 1 calc R . .
C16 C 0.2915(3) 0.6475(3) -0.07655(12) 0.0417(6) Uani 1 1 d . . .
H16A H 0.2667 0.6241 -0.1197 0.063 Uiso 1 1 calc R . .
H16B H 0.2130 0.6446 -0.0529 0.063 Uiso 1 1 calc R . .
H16C H 0.3558 0.5755 -0.0598 0.063 Uiso 1 1 calc R . .
C17 C 0.2476(3) 0.9021(3) -0.09296(12) 0.0383(6) Uani 1 1 d . . .
H17A H 0.2124 0.8772 -0.1346 0.057 Uiso 1 1 calc R . .
H17B H 0.2860 1.0007 -0.0929 0.057 Uiso 1 1 calc R . .
H17C H 0.1764 0.8996 -0.0649 0.057 Uiso 1 1 calc R . .

loop_
_atom_site_aniso_label
_atom_site_aniso_U_11
_atom_site_aniso_U_22
_atom_site_aniso_U_33
_atom_site_aniso_U_23
_atom_site_aniso_U_13
_atom_site_aniso_U_12
C9A 0.023(3) 0.073(5) 0.030(3) -0.014(3) 0.004(2) 0.010(3)
C10A 0.027(4) 0.090(8) 0.131(12) 0.043(8) -0.002(5) 0.010(4)
C11A 0.038(4) 0.037(4) 0.087(7) 0.005(5) 0.009(5) -0.019(3)
C9B 0.031(4) 0.27(2) 0.078(6) -0.004(9) 0.028(4) -0.031(7)
C10B 0.016(2) 0.073(4) 0.040(3) -0.005(3) -0.0033(17) -0.008(2)
C11B 0.050(5) 0.089(8) 0.228(17) -0.087(11) 0.054(9) -0.051(5)
Mn1 0.02175(18) 0.0304(2) 0.01765(18) 0.00187(11) -0.00045(12) -0.00838(12)
N1 0.0334(10) 0.0322(10) 0.0228(9) -0.0006(7) -0.0039(7) -0.0116(8)
O1 0.0218(7) 0.0396(9) 0.0203(7) 0.0049(6) 0.0017(5) -0.0053(6)
O2 0.0246(8) 0.0444(10) 0.0287(8) 0.0051(7) -0.0010(6) -0.0131(7)
O3 0.0241(8) 0.0318(8) 0.0226(7) 0.0014(6) 0.0031(6) -0.0043(6)
C1 0.0249(10) 0.0260(10) 0.0203(9) 0.0019(7) 0.0028(7) -0.0003(8)
C2 0.0265(11) 0.0295(11) 0.0276(10) 0.0047(8) 0.0064(8) -0.0035(8)
C3 0.0225(10) 0.0250(10) 0.0324(11) -0.0001(8) 0.0047(8) -0.0051(8)
C4 0.0291(11) 0.0335(11) 0.0201(9) 0.0044(8) 0.0009(8) -0.0001(9)
C5 0.075(2) 0.069(2) 0.0478(18) -0.0040(16) -0.0071(16) 0.0370(19)
C6 0.067(2) 0.065(2) 0.0340(14) 0.0084(13) -0.0133(14) -0.0219(16)
C7 0.0519(17) 0.075(2) 0.0300(13) 0.0100(13) 0.0061(12) 0.0008(16)
C8 0.0219(10) 0.0393(13) 0.0420(13) -0.0012(10) 0.0067(9) -0.0082(9)
C12 0.0362(12) 0.0278(11) 0.0295(11) 0.0020(9) 0.0088(9) -0.0015(9)
C13 0.0454(13) 0.0292(11) 0.0206(10) -0.0022(8) 0.0046(9) -0.0081(10)
C14 0.0448(15) 0.0404(13) 0.0426(14) -0.0018(11) 0.0204(12) 0.0005(12)
C15 0.0485(16) 0.0311(13) 0.0526(16) 0.0083(11) 0.0093(13) 0.0048(11)
C16 0.0513(16) 0.0404(14) 0.0328(12) -0.0018(10) -0.0025(11) -0.0221(12)
C17 0.0341(12) 0.0510(15) 0.0285(11) 0.0049(10) -0.0076(9) -0.0073(11)

loop_
_atom_type_symbol
_atom_type_description
_atom_type_scat_dispersion_real
_atom_type_scat_dispersion_imag
_atom_type_scat_source
C C 0.0033 0.0016 'International Tables Vol C Tables 4.2.6.8 and 6.1.1.4'
H H 0.0000 0.0000 'International Tables Vol C Tables 4.2.6.8 and 6.1.1.4'
N N 0.0061 0.0033 'International Tables Vol C Tables 4.2.6.8 and 6.1.1.4'
O O 0.0106 0.0060 'International Tables Vol C Tables 4.2.6.8 and 6.1.1.4'
Mn Mn 0.3368 0.7283 'International Tables Vol C Tables 4.2.6.8 and 6.1.1.4'

loop_
_geom_angle_atom_site_label_1
_geom_angle_atom_site_label_2
_geom_angle_atom_site_label_3
_geom_angle
_geom_angle_site_symmetry_1
_geom_angle_site_symmetry_3
_geom_angle_publ_flag
C8 C9A H9AA 109.5 . . ?
C8 C9A H9AB 109.5 . . ?
H9AA C9A H9AB 109.5 . . ?
C8 C9A H9AC 109.5 . . ?
H9AA C9A H9AC 109.5 . . ?
H9AB C9A H9AC 109.5 . . ?
C8 C10A H10A 109.5 . . ?
C8 C10A H10B 109.5 . . ?
H10A C10A H10B 109.5 . . ?
C8 C10A H10C 109.5 . . ?
H10A C10A H10C 109.5 . . ?
H10B C10A H10C 109.5 . . ?
C8 C11A H11A 109.5 . . ?
C8 C11A H11B 109.5 . . ?
H11A C11A H11B 109.5 . . ?
C8 C11A H11C 109.5 . . ?
H11A C11A H11C 109.5 . . ?
H11B C11A H11C 109.5 . . ?
C8 C9B H9BA 109.5 . . ?
C8 C9B H9BB 109.5 . . ?
H9BA C9B H9BB 109.5 . . ?
C8 C9B H9BC 109.5 . . ?
H9BA C9B H9BC 109.5 . . ?
H9BB C9B H9BC 109.5 . . ?
C8 C10B H10D 109.5 . . ?
C8 C10B H10E 109.5 . . ?
H10D C10B H10E 109.5 . . ?
C8 C10B H10F 109.5 . . ?
H10D C10B H10F 109.5 . . ?
H10E C10B H10F 109.5 . . ?
C8 C11B H11D 109.5 . . ?
C8 C11B H11E 109.5 . . ?
H11D C11B H11E 109.5 . . ?
C8 C11B H11F 109.5 . . ?
H11D C11B H11F 109.5 . . ?
H11E C11B H11F 109.5 . . ?
O3 Mn1 O1 112.91(6) . . ?
O3 Mn1 O2 109.92(7) . . ?
O1 Mn1 O2 84.80(6) . . ?
O3 Mn1 O3 84.85(6) . 3_675 ?
O1 Mn1 O3 101.30(6) . 3_675 ?
O2 Mn1 O3 160.62(7) . 3_675 ?
O3 Mn1 N1 105.64(7) . . ?
O1 Mn1 N1 141.27(7) . . ?
O2 Mn1 N1 85.72(7) . . ?
O3 Mn1 N1 78.02(6) 3_675 . ?
O3 Mn1 Mn1 43.06(4) . 3_675 ?
O1 Mn1 Mn1 113.25(4) . 3_675 ?
O2 Mn1 Mn1 151.01(5) . 3_675 ?
O3 Mn1 Mn1 41.79(5) 3_675 3_675 ?
N1 Mn1 Mn1 92.19(5) . 3_675 ?
C17 N1 C16 108.2(2) . . ?
C17 N1 C13 110.66(19) . 3_675 ?
C16 N1 C13 112.0(2) . 3_675 ?
C17 N1 Mn1 103.15(15) . . ?
C16 N1 Mn1 115.98(15) . . ?
C13 N1 Mn1 106.46(13) 3_675 . ?
C1 O1 Mn1 128.96(14) . . ?
C3 O2 Mn1 129.48(14) . . ?
C12 O3 Mn1 128.53(13) . . ?
C12 O3 Mn1 112.27(13) . 3_675 ?
Mn1 O3 Mn1 95.15(6) . 3_675 ?
O1 C1 C2 124.98(19) . . ?
O1 C1 C4 114.88(18) . . ?
C2 C1 C4 120.13(18) . . ?
C1 C2 C3 125.30(19) . . ?
C1 C2 H2A 106.0 . . ?
C3 C2 H2A 106.0 . . ?
C1 C2 H2B 106.0 . . ?
C3 C2 H2B 106.0 . . ?
H2A C2 H2B 106.3 . . ?
O2 C3 C2 124.5(2) . . ?
O2 C3 C8 116.3(2) . . ?
C2 C3 C8 119.2(2) . . ?
C5 C4 C7 110.4(2) . . ?
C5 C4 C6 109.4(3) . . ?
C7 C4 C6 107.5(2) . . ?
C5 C4 C1 107.2(2) . . ?
C7 C4 C1 113.6(2) . . ?
C6 C4 C1 108.67(19) . . ?
C4 C5 H5A 109.5 . . ?
C4 C5 H5B 109.5 . . ?
H5A C5 H5B 109.5 . . ?
C4 C5 H5C 109.5 . . ?
H5A C5 H5C 109.5 . . ?
H5B C5 H5C 109.5 . . ?
C4 C6 H6A 109.5 . . ?
C4 C6 H6B 109.5 . . ?
H6A C6 H6B 109.5 . . ?
C4 C6 H6C 109.5 . . ?
H6A C6 H6C 109.5 . . ?
H6B C6 H6C 109.5 . . ?
C4 C7 H7A 109.5 . . ?
C4 C7 H7B 109.5 . . ?
H7A C7 H7B 109.5 . . ?
C4 C7 H7C 109.5 . . ?
H7A C7 H7C 109.5 . . ?
H7B C7 H7C 109.5 . . ?
C10A C8 C11B 121.0(12) . . ?
C10A C8 C11A 139.5(7) . . ?
C11B C8 C11A 30.6(7) . . ?
C10A C8 C9A 70.9(9) . . ?
C11B C8 C9A 135.7(6) . . ?
C11A C8 C9A 110.8(5) . . ?
C10A C8 C3 107.0(4) . . ?
C11B C8 C3 106.2(4) . . ?
C11A C8 C3 109.6(5) . . ?
C9A C8 C3 110.1(3) . . ?
C10A C8 C10B 39.0(6) . . ?
C11B C8 C10B 83.9(10) . . ?
C11A C8 C10B 110.1(6) . . ?
C9A C8 C10B 105.9(5) . . ?
C3 C8 C10B 110.3(3) . . ?
C10A C8 C9B 105.1(11) . . ?
C11B C8 C9B 105.8(8) . . ?
C11A C8 C9B 76.6(7) . . ?
C9A C8 C9B 36.5(7) . . ?
C3 C8 C9B 111.8(4) . . ?
C10B C8 C9B 131.6(6) . . ?
O3 C12 C14 110.5(2) . . ?
O3 C12 C15 108.5(2) . . ?
C14 C12 C15 109.8(2) . . ?
O3 C12 C13 107.35(18) . . ?
C14 C12 C13 108.0(2) . . ?
C15 C12 C13 112.7(2) . . ?
N1 C13 C12 112.33(17) 3_675 . ?
N1 C13 H13A 109.1 3_675 . ?
C12 C13 H13A 109.1 . . ?
N1 C13 H13B 109.1 3_675 . ?
C12 C13 H13B 109.1 . . ?
H13A C13 H13B 107.9 . . ?
C12 C14 H14A 109.5 . . ?
C12 C14 H14B 109.5 . . ?
H14A C14 H14B 109.5 . . ?
C12 C14 H14C 109.5 . . ?
H14A C14 H14C 109.5 . . ?
H14B C14 H14C 109.5 . . ?
C12 C15 H15A 109.5 . . ?
C12 C15 H15B 109.5 . . ?
H15A C15 H15B 109.5 . . ?
C12 C15 H15C 109.5 . . ?
H15A C15 H15C 109.5 . . ?
H15B C15 H15C 109.5 . . ?
N1 C16 H16A 109.5 . . ?
N1 C16 H16B 109.5 . . ?
H16A C16 H16B 109.5 . . ?
N1 C16 H16C 109.5 . . ?
H16A C16 H16C 109.5 . . ?
H16B C16 H16C 109.5 . . ?
N1 C17 H17A 109.5 . . ?
N1 C17 H17B 109.5 . . ?
H17A C17 H17B 109.5 . . ?
N1 C17 H17C 109.5 . . ?
H17A C17 H17C 109.5 . . ?
H17B C17 H17C 109.5 . . ?

loop_
_geom_bond_atom_site_label_1
_geom_bond_atom_site_label_2
_geom_bond_distance
_geom_bond_site_symmetry_2
_geom_bond_publ_flag
C9A C8 1.515(7) . ?
C9A H9AA 0.9800 . ?
C9A H9AB 0.9800 . ?
C9A H9AC 0.9800 . ?
C10A C8 1.465(9) . ?
C10A H10A 0.9800 . ?
C10A H10B 0.9800 . ?
C10A H10C 0.9800 . ?
C11A C8 1.491(11) . ?
C11A H11A 0.9800 . ?
C11A H11B 0.9800 . ?
C11A H11C 0.9800 . ?
C9B C8 1.578(10) . ?
C9B H9BA 0.9800 . ?
C9B H9BB 0.9800 . ?
C9B H9BC 0.9800 . ?
C10B C8 1.572(6) . ?
C10B H10D 0.9800 . ?
C10B H10E 0.9800 . ?
C10B H10F 0.9800 . ?
C11B C8 1.488(11) . ?
C11B H11D 0.9800 . ?
C11B H11E 0.9800 . ?
C11B H11F 0.9800 . ?
Mn1 O3 2.0592(17) . ?
Mn1 O1 2.0868(15) . ?
Mn1 O2 2.0959(16) . ?
Mn1 O3 2.1097(14) 3_675 ?
Mn1 N1 2.3106(18) . ?
Mn1 Mn1 3.0774(6) 3_675 ?
N1 C17 1.473(3) . ?
N1 C16 1.473(3) . ?
N1 C13 1.482(3) 3_675 ?
O1 C1 1.272(2) . ?
O2 C3 1.261(3) . ?
O3 C12 1.414(3) . ?
O3 Mn1 2.1097(14) 3_675 ?
C1 C2 1.401(3) . ?
C1 C4 1.545(3) . ?
C2 C3 1.408(3) . ?
C2 H2A 0.9900 . ?
C2 H2B 0.9900 . ?
C3 C8 1.541(3) . ?
C4 C5 1.494(4) . ?
C4 C7 1.529(3) . ?
C4 C6 1.543(4) . ?
C5 H5A 0.9800 . ?
C5 H5B 0.9800 . ?
C5 H5C 0.9800 . ?
C6 H6A 0.9800 . ?
C6 H6B 0.9800 . ?
C6 H6C 0.9800 . ?
C7 H7A 0.9800 . ?
C7 H7B 0.9800 . ?
C7 H7C 0.9800 . ?
C12 C14 1.529(3) . ?
C12 C15 1.531(3) . ?
C12 C13 1.540(3) . ?
C13 N1 1.482(3) 3_675 ?
C13 H13A 0.9900 . ?
C13 H13B 0.9900 . ?
C14 H14A 0.9800 . ?
C14 H14B 0.9800 . ?
C14 H14C 0.9800 . ?
C15 H15A 0.9800 . ?
C15 H15B 0.9800 . ?
C15 H15C 0.9800 . ?
C16 H16A 0.9800 . ?
C16 H16B 0.9800 . ?
C16 H16C 0.9800 . ?
C17 H17A 0.9800 . ?
C17 H17B 0.9800 . ?
C17 H17C 0.9800 . ?

loop_
_geom_torsion_atom_site_label_1
_geom_torsion_atom_site_label_2
_geom_torsion_atom_site_label_3
_geom_torsion_atom_site_label_4
_geom_torsion
_geom_torsion_site_symmetry_1
_geom_torsion_site_symmetry_2
_geom_torsion_site_symmetry_3
_geom_torsion_site_symmetry_4
_geom_torsion_publ_flag
O3 Mn1 N1 C17 -35.96(15) . . . . ?
O1 Mn1 N1 C17 149.74(13) . . . . ?
O2 Mn1 N1 C17 73.55(15) . . . . ?
O3 Mn1 N1 C17 -117.07(15) 3_675 . . . ?
Mn1 Mn1 N1 C17 -77.49(14) 3_675 . . . ?
O3 Mn1 N1 C16 -154.06(18) . . . . ?
O1 Mn1 N1 C16 31.6(2) . . . . ?
O2 Mn1 N1 C16 -44.55(19) . . . . ?
O3 Mn1 N1 C16 124.83(19) 3_675 . . . ?
Mn1 Mn1 N1 C16 164.41(18) 3_675 . . . ?
O3 Mn1 N1 C13 80.58(15) . . . 3_675 ?
O1 Mn1 N1 C13 -93.72(16) . . . 3_675 ?
O2 Mn1 N1 C13 -169.91(15) . . . 3_675 ?
O3 Mn1 N1 C13 -0.53(14) 3_675 . . 3_675 ?
Mn1 Mn1 N1 C13 39.05(14) 3_675 . . 3_675 ?
O3 Mn1 O1 C1 95.36(19) . . . . ?
O2 Mn1 O1 C1 -14.09(19) . . . . ?
O3 Mn1 O1 C1 -175.49(18) 3_675 . . . ?
N1 Mn1 O1 C1 -90.6(2) . . . . ?
Mn1 Mn1 O1 C1 142.38(17) 3_675 . . . ?
O3 Mn1 O2 C3 -98.4(2) . . . . ?
O1 Mn1 O2 C3 14.1(2) . . . . ?
O3 Mn1 O2 C3 123.6(2) 3_675 . . . ?
N1 Mn1 O2 C3 156.5(2) . . . . ?
Mn1 Mn1 O2 C3 -116.71(19) 3_675 . . . ?
O1 Mn1 O3 C12 -23.82(18) . . . . ?
O2 Mn1 O3 C12 68.96(18) . . . . ?
O3 Mn1 O3 C12 -123.93(19) 3_675 . . . ?
N1 Mn1 O3 C12 160.05(17) . . . . ?
Mn1 Mn1 O3 C12 -123.92(19) 3_675 . . . ?
O1 Mn1 O3 Mn1 100.11(6) . . . 3_675 ?
O2 Mn1 O3 Mn1 -167.12(6) . . . 3_675 ?
O3 Mn1 O3 Mn1 0.0 3_675 . . 3_675 ?
N1 Mn1 O3 Mn1 -76.02(7) . . . 3_675 ?
Mn1 O1 C1 C2 9.9(3) . . . . ?
Mn1 O1 C1 C4 -170.73(14) . . . . ?
O1 C1 C2 C3 1.5(4) . . . . ?
C4 C1 C2 C3 -177.9(2) . . . . ?
Mn1 O2 C3 C2 -9.6(3) . . . . ?
Mn1 O2 C3 C8 171.34(16) . . . . ?
C1 C2 C3 O2 -1.6(4) . . . . ?
C1 C2 C3 C8 177.4(2) . . . . ?
O1 C1 C4 C5 -69.5(3) . . . . ?
C2 C1 C4 C5 109.9(3) . . . . ?
O1 C1 C4 C7 168.2(2) . . . . ?
C2 C1 C4 C7 -12.3(3) . . . . ?
O1 C1 C4 C6 48.6(3) . . . . ?
C2 C1 C4 C6 -131.9(2) . . . . ?
O2 C3 C8 C10A -47.9(8) . . . . ?
C2 C3 C8 C10A 133.0(8) . . . . ?
O2 C3 C8 C11B 82.5(9) . . . . ?
C2 C3 C8 C11B -96.5(9) . . . . ?
O2 C3 C8 C11A 114.5(5) . . . . ?
C2 C3 C8 C11A -64.6(5) . . . . ?
O2 C3 C8 C9A -123.4(4) . . . . ?
C2 C3 C8 C9A 57.6(5) . . . . ?
O2 C3 C8 C10B -6.9(4) . . . . ?
C2 C3 C8 C10B 174.1(4) . . . . ?
O2 C3 C8 C9B -162.5(9) . . . . ?
C2 C3 C8 C9B 18.4(9) . . . . ?
Mn1 O3 C12 C14 -51.4(3) . . . . ?
Mn1 O3 C12 C14 -168.13(17) 3_675 . . . ?
Mn1 O3 C12 C15 -171.81(16) . . . . ?
Mn1 O3 C12 C15 71.5(2) 3_675 . . . ?
Mn1 O3 C12 C13 66.1(2) . . . . ?
Mn1 O3 C12 C13 -50.65(19) 3_675 . . . ?
O3 C12 C13 N1 51.4(2) . . . 3_675 ?
C14 C12 C13 N1 170.5(2) . . . 3_675 ?
C15 C12 C13 N1 -68.0(3) . . . 3_675 ?
